data_4350367
loop_
_publ_author_name
'Lu, Connie C.'
'Peters, Jonas C.'

_publ_section_title
;
 Pseudotetrahedral manganese complexes supported by the anionic
 tris(phosphino)borate ligand [PhBP(iPr)3].
;
_journal_issue 21
_journal_name_full 'Inorganic chemistry'
_journal_page_first 8597
_journal_page_last 8607
_journal_paper_doi 10.1021/ic060735q
_journal_volume 45
_journal_year 2006
_chemical_formula_sum 'C33 H59 B I Mn P3'
_chemical_formula_weight 741.36
_space_group_IT_number 2
_space_group_name_Hall '-P 1'
_space_group_name_H-M_alt 'P -1'
_symmetry_cell_setting triclinic
_symmetry_Int_Tables_number 2
_symmetry_space_group_name_H-M 'P -1'
_atom_sites_solution_hydrogens geom
_atom_sites_solution_primary direct
_atom_sites_solution_secondary difmap
_audit_creation_method SHELXL-97
_cell_angle_alpha 89.780(1)
_cell_angle_beta 89.920(1)
_cell_angle_gamma 82.662(1)
_cell_formula_units_Z 2
_cell_length_a 9.5424(8)
_cell_length_b 9.9006(8)
_cell_length_c 19.668(2)
_cell_measurement_reflns_used 21436
_cell_measurement_temperature 100
_cell_measurement_theta_max 28.255
_cell_measurement_theta_min 2.152
_cell_volume 1842.9(3)
_computing_cell_refinement 'Bruker SMART 5.606'
_computing_data_collection 'Bruker SMART 5.054'
_computing_data_reduction 'Bruker SAINT 6.45'
_computing_structure_refinement 'Bruker SHELXTL 6.14'
_computing_structure_solution 'Bruker SHELXTL 6.14'
_diffrn_ambient_temperature 100
_diffrn_measured_fraction_theta_full 0.909
_diffrn_measured_fraction_theta_max 0.909
_diffrn_measurement_device_type 'Bruker SMART 1000'
_diffrn_measurement_method '\w scans'
_diffrn_radiation_monochromator graphite
_diffrn_radiation_source 'normal-focus sealed tube'
_diffrn_radiation_type MoK\a
_diffrn_radiation_wavelength 0.71073
_diffrn_reflns_av_R_equivalents 0.0674
_diffrn_reflns_av_sigmaI/netI 0.0494
_diffrn_reflns_limit_h_max 12
_diffrn_reflns_limit_h_min -12
_diffrn_reflns_limit_k_max 13
_diffrn_reflns_limit_k_min -13
_diffrn_reflns_limit_l_max 25
_diffrn_reflns_limit_l_min -25
_diffrn_reflns_number 33155
_diffrn_reflns_theta_full 28.46
_diffrn_reflns_theta_max 28.46
_diffrn_reflns_theta_min 2.07
_diffrn_standards_decay_% 0
_diffrn_standards_interval_time 'initial data recollected at end'
_exptl_absorpt_coefficient_mu 1.346
_exptl_absorpt_correction_type none
_exptl_crystal_colour colorless
_exptl_crystal_density_diffrn 1.336
_exptl_crystal_density_method 'not measured'
_exptl_crystal_description plate
_exptl_crystal_F_000 770
_exptl_crystal_size_max 0.30
_exptl_crystal_size_mid 0.22
_exptl_crystal_size_min 0.20
_refine_diff_density_max 0.941
_refine_diff_density_min -0.612
_refine_diff_density_rms 0.085
_refine_ls_extinction_method none
_refine_ls_goodness_of_fit_ref 1.330
_refine_ls_hydrogen_treatment noref
_refine_ls_matrix_type full
_refine_ls_number_parameters 364
_refine_ls_number_reflns 8473
_refine_ls_number_restraints 0
_refine_ls_restrained_S_all 1.330
_refine_ls_R_factor_all 0.0417
_refine_ls_R_factor_gt 0.0305
_refine_ls_shift/su_max 0.002
_refine_ls_shift/su_mean 0.000
_refine_ls_structure_factor_coef Fsqd
_refine_ls_weighting_details 'calc w=1/[\s^2^(Fo^2^)] where P=(Fo^2^+2Fc^2^)/3'
_refine_ls_weighting_scheme sigma
_refine_ls_wR_factor_gt 0.0586
_refine_ls_wR_factor_ref 0.0602
_reflns_number_gt 6869
_reflns_number_total 8473
_reflns_threshold_expression >2sigma(I)
_cod_data_source_file ic060735qsi20060501_035824.cif
_cod_data_source_block complex2
_cod_original_sg_symbol_H-M P-1
_cod_database_code 4350367

loop_
_symmetry_equiv_pos_as_xyz
'x, y, z'
'-x, -y, -z'

loop_
_atom_site_label
_atom_site_type_symbol
_atom_site_fract_x
_atom_site_fract_y
_atom_site_fract_z
_atom_site_U_iso_or_equiv
_atom_site_adp_type
_atom_site_occupancy
_atom_site_symmetry_multiplicity
_atom_site_calc_flag
_atom_site_refinement_flags
Mn Mn 0.01445(3) -0.06375(3) 0.698864(16) 0.01311(8) Uani 1 1 d .
P1 P -0.00291(6) 0.19377(6) 0.70267(3) 0.01458(12) Uani 1 1 d .
P2 P 0.03152(6) -0.07944(6) 0.82676(3) 0.01484(12) Uani 1 1 d .
P3 P 0.28154(5) -0.08367(6) 0.68927(3) 0.01314(12) Uani 1 1 d .
B B 0.2372(2) 0.1250(3) 0.80149(12) 0.0138(5) Uani 1 1 d .
I I -0.144578(15) -0.210892(16) 0.627773(8) 0.02275(5) Uani 1 1 d .
C1 C 0.3416(2) 0.2047(2) 0.84994(10) 0.0140(5) Uani 1 1 d .
C2 C 0.3812(2) 0.3329(2) 0.83465(11) 0.0163(5) Uani 1 1 d .
H2 H 0.3469 0.3774 0.7940 0.020 Uiso 1 1 calc R
C3 C 0.4690(2) 0.3980(2) 0.87668(12) 0.0219(5) Uani 1 1 d .
H3 H 0.4936 0.4846 0.8641 0.026 Uiso 1 1 calc R
C4 C 0.5205(2) 0.3373(3) 0.93663(12) 0.0226(5) Uani 1 1 d .
H4 H 0.5778 0.3826 0.9661 0.027 Uiso 1 1 calc R
C5 C 0.4868(2) 0.2091(2) 0.95269(12) 0.0223(5) Uani 1 1 d .
H5 H 0.5230 0.1647 0.9931 0.027 Uiso 1 1 calc R
C6 C 0.4003(2) 0.1449(2) 0.91002(11) 0.0193(5) Uani 1 1 d .
H6 H 0.3800 0.0564 0.9220 0.023 Uiso 1 1 calc R
C7 C 0.1537(2) 0.2372(2) 0.74748(10) 0.0148(5) Uani 1 1 d .
H7A H 0.2230 0.2579 0.7127 0.018 Uiso 1 1 calc R
H7B H 0.1252 0.3224 0.7729 0.018 Uiso 1 1 calc R
C8 C 0.1225(2) 0.0619(2) 0.85424(10) 0.0143(5) Uani 1 1 d .
H8A H 0.0492 0.1379 0.8665 0.017 Uiso 1 1 calc R
H8B H 0.1742 0.0330 0.8965 0.017 Uiso 1 1 calc R
C9 C 0.3470(2) 0.0038(2) 0.76221(10) 0.0141(4) Uani 1 1 d .
H9A H 0.3805 -0.0663 0.7966 0.017 Uiso 1 1 calc R
H9B H 0.4305 0.0456 0.7469 0.017 Uiso 1 1 calc R
C10 C -0.0662(3) 0.2159(3) 0.56378(11) 0.0287(6) Uani 1 1 d .
H10A H -0.0980 0.2753 0.5254 0.043 Uiso 1 1 calc R
H10B H -0.1395 0.1586 0.5753 0.043 Uiso 1 1 calc R
H10C H 0.0210 0.1579 0.5514 0.043 Uiso 1 1 calc R
C11 C -0.0386(2) 0.3026(2) 0.62492(11) 0.0204(5) Uani 1 1 d .
H11 H -0.1284 0.3639 0.6338 0.025 Uiso 1 1 calc R
C12 C 0.0732(3) 0.3949(3) 0.60859(13) 0.0358(7) Uani 1 1 d .
H12A H 0.1623 0.3390 0.5971 0.054 Uiso 1 1 calc R
H12B H 0.0873 0.4512 0.6482 0.054 Uiso 1 1 calc R
H12C H 0.0419 0.4537 0.5699 0.054 Uiso 1 1 calc R
C13 C -0.2926(2) 0.2139(3) 0.72636(13) 0.0275(6) Uani 1 1 d .
H13A H -0.3701 0.2321 0.7591 0.041 Uiso 1 1 calc R
H13B H -0.2784 0.1166 0.7154 0.041 Uiso 1 1 calc R
H13C H -0.3161 0.2668 0.6848 0.041 Uiso 1 1 calc R
C14 C -0.1567(2) 0.2549(2) 0.75723(11) 0.0181(5) Uani 1 1 d .
H14 H -0.1419 0.2054 0.8016 0.022 Uiso 1 1 calc R
C15 C -0.1737(2) 0.4072(2) 0.77347(12) 0.0260(6) Uani 1 1 d .
H15A H -0.1868 0.4597 0.7311 0.039 Uiso 1 1 calc R
H15B H -0.0889 0.4293 0.7968 0.039 Uiso 1 1 calc R
H15C H -0.2562 0.4300 0.8029 0.039 Uiso 1 1 calc R
C16 C -0.2394(2) -0.1501(3) 0.85032(13) 0.0342(7) Uani 1 1 d .
H16A H -0.3083 -0.1746 0.8837 0.051 Uiso 1 1 calc R
H16B H -0.2056 -0.2299 0.8228 0.051 Uiso 1 1 calc R
H16C H -0.2844 -0.0772 0.8208 0.051 Uiso 1 1 calc R
C17 C -0.1145(2) -0.1008(3) 0.88735(12) 0.0251(6) Uani 1 1 d .
H17 H -0.0773 -0.1752 0.9195 0.030 Uiso 1 1 calc R
C18 C -0.1626(2) 0.0233(3) 0.93049(12) 0.0307(6) Uani 1 1 d .
H18A H -0.2050 0.0978 0.9012 0.046 Uiso 1 1 calc R
H18B H -0.0812 0.0516 0.9544 0.046 Uiso 1 1 calc R
H18C H -0.2327 0.0007 0.9637 0.046 Uiso 1 1 calc R
C19 C 0.0850(2) -0.3620(2) 0.82832(12) 0.0239(5) Uani 1 1 d .
H19A H 0.1551 -0.4434 0.8303 0.036 Uiso 1 1 calc R
H19B H 0.0409 -0.3550 0.7833 0.036 Uiso 1 1 calc R
H19C H 0.0124 -0.3685 0.8631 0.036 Uiso 1 1 calc R
C20 C 0.1571(2) -0.2366(2) 0.84123(11) 0.0213(5) Uani 1 1 d .
H20 H 0.2317 -0.2366 0.8055 0.026 Uiso 1 1 calc R
C21 C 0.2343(2) -0.2435(2) 0.90917(11) 0.0234(5) Uani 1 1 d .
H21A H 0.1652 -0.2321 0.9463 0.035 Uiso 1 1 calc R
H21B H 0.2948 -0.1707 0.9112 0.035 Uiso 1 1 calc R
H21C H 0.2926 -0.3320 0.9137 0.035 Uiso 1 1 calc R
C22 C 0.3041(2) -0.3605(2) 0.65552(13) 0.0260(6) Uani 1 1 d .
H22A H 0.3648 -0.4426 0.6410 0.039 Uiso 1 1 calc R
H22B H 0.2391 -0.3285 0.6186 0.039 Uiso 1 1 calc R
H22C H 0.2496 -0.3815 0.6956 0.039 Uiso 1 1 calc R
C23 C 0.3956(2) -0.2491(2) 0.67324(11) 0.0164(5) Uani 1 1 d .
H23 H 0.4539 -0.2353 0.6321 0.020 Uiso 1 1 calc R
C24 C 0.4987(2) -0.2957(2) 0.73048(12) 0.0255(6) Uani 1 1 d .
H24A H 0.4457 -0.3127 0.7717 0.038 Uiso 1 1 calc R
H24B H 0.5589 -0.2247 0.7395 0.038 Uiso 1 1 calc R
H24C H 0.5577 -0.3797 0.7170 0.038 Uiso 1 1 calc R
C25 C 0.2651(2) -0.0494(2) 0.54938(11) 0.0192(5) Uani 1 1 d .
H25A H 0.2707 0.0111 0.5102 0.029 Uiso 1 1 calc R
H25B H 0.1670 -0.0665 0.5558 0.029 Uiso 1 1 calc R
H25C H 0.3250 -0.1358 0.5413 0.029 Uiso 1 1 calc R
C26 C 0.3157(2) 0.0178(2) 0.61298(10) 0.0150(5) Uani 1 1 d .
H26 H 0.2558 0.1079 0.6176 0.018 Uiso 1 1 calc R
C27 C 0.4685(2) 0.0473(3) 0.60517(12) 0.0258(6) Uani 1 1 d .
H27A H 0.5321 -0.0387 0.6053 0.039 Uiso 1 1 calc R
H27B H 0.4926 0.1041 0.6430 0.039 Uiso 1 1 calc R
H27C H 0.4787 0.0953 0.5621 0.039 Uiso 1 1 calc R
C28 C 0.4365(3) 0.3815(3) 0.49894(12) 0.0275(6) Uani 1 1 d .
H28 H 0.3928 0.3004 0.4984 0.033 Uiso 1 1 calc R
C29 C 0.5579(3) 0.3879(3) 0.53727(12) 0.0289(6) Uani 1 1 d .
H29 H 0.5978 0.3107 0.5627 0.035 Uiso 1 1 calc R
C30 C 0.6203(3) 0.5057(3) 0.53850(13) 0.0294(6) Uani 1 1 d .
H30 H 0.7027 0.5098 0.5651 0.035 Uiso 1 1 calc R
C31 C 0.8588(3) 0.5347(3) -0.01335(14) 0.0354(7) Uani 1 1 d .
H31 H 0.7612 0.5591 -0.0228 0.043 Uiso 1 1 calc R
C32 C 0.9272(3) 0.6139(3) 0.02852(13) 0.0352(7) Uani 1 1 d .
H32 H 0.8766 0.6927 0.0485 0.042 Uiso 1 1 calc R
C33 C 1.0690(3) 0.5812(3) 0.04212(13) 0.0359(7) Uani 1 1 d .
H33 H 1.1166 0.6373 0.0709 0.043 Uiso 1 1 calc R

loop_
_atom_site_aniso_label
_atom_site_aniso_U_11
_atom_site_aniso_U_22
_atom_site_aniso_U_33
_atom_site_aniso_U_23
_atom_site_aniso_U_13
_atom_site_aniso_U_12
Mn 0.01225(16) 0.01360(18) 0.01401(17) -0.00214(14) -0.00085(12) -0.00359(13)
P1 0.0132(3) 0.0142(3) 0.0164(3) -0.0014(2) -0.0030(2) -0.0020(2)
P2 0.0156(3) 0.0149(3) 0.0147(3) -0.0011(2) -0.0001(2) -0.0047(2)
P3 0.0128(3) 0.0131(3) 0.0138(3) -0.0018(2) 0.0003(2) -0.0026(2)
B 0.0140(12) 0.0118(13) 0.0158(13) -0.0039(10) -0.0017(9) -0.0017(10)
I 0.02165(8) 0.02432(10) 0.02411(9) -0.00560(6) -0.00498(6) -0.00973(6)
C1 0.0110(10) 0.0153(12) 0.0152(11) -0.0057(9) 0.0017(8) -0.0003(8)
C2 0.0139(10) 0.0180(12) 0.0168(11) -0.0024(9) -0.0010(8) -0.0016(9)
C3 0.0172(11) 0.0172(13) 0.0323(14) -0.0070(11) 0.0026(10) -0.0060(10)
C4 0.0142(11) 0.0285(15) 0.0256(13) -0.0114(11) -0.0042(9) -0.0043(10)
C5 0.0196(11) 0.0274(15) 0.0201(12) -0.0025(10) -0.0060(9) -0.0033(10)
C6 0.0177(11) 0.0196(13) 0.0215(12) -0.0010(10) -0.0022(9) -0.0052(9)
C7 0.0131(10) 0.0160(12) 0.0155(11) -0.0026(9) -0.0025(8) -0.0026(9)
C8 0.0134(10) 0.0151(12) 0.0146(11) -0.0032(9) -0.0020(8) -0.0021(9)
C9 0.0131(10) 0.0150(12) 0.0144(11) -0.0020(9) -0.0005(8) -0.0029(9)
C10 0.0391(15) 0.0277(15) 0.0196(13) 0.0006(11) -0.0084(11) -0.0058(12)
C11 0.0193(11) 0.0205(13) 0.0209(12) 0.0015(10) -0.0048(9) 0.0000(10)
C12 0.0451(16) 0.0303(16) 0.0354(16) 0.0187(13) -0.0164(12) -0.0179(13)
C13 0.0141(11) 0.0316(15) 0.0370(15) -0.0100(12) -0.0014(10) -0.0033(10)
C14 0.0145(11) 0.0183(13) 0.0212(12) -0.0025(10) -0.0009(9) -0.0015(9)
C15 0.0205(12) 0.0222(14) 0.0349(15) -0.0087(11) 0.0019(10) -0.0012(10)
C16 0.0220(13) 0.0497(19) 0.0340(15) -0.0077(13) 0.0061(11) -0.0164(12)
C17 0.0233(12) 0.0332(15) 0.0210(13) -0.0041(11) 0.0077(10) -0.0120(11)
C18 0.0235(13) 0.0390(17) 0.0298(14) -0.0079(12) 0.0086(11) -0.0047(12)
C19 0.0261(13) 0.0175(13) 0.0291(14) -0.0025(11) 0.0012(10) -0.0058(10)
C20 0.0218(12) 0.0180(13) 0.0240(13) 0.0003(10) -0.0023(9) -0.0019(10)
C21 0.0271(13) 0.0209(13) 0.0214(13) 0.0022(10) -0.0047(10) -0.0005(10)
C22 0.0232(12) 0.0166(13) 0.0382(15) -0.0091(11) -0.0016(11) -0.0019(10)
C23 0.0182(11) 0.0127(12) 0.0179(11) -0.0020(9) 0.0032(9) -0.0003(9)
C24 0.0214(12) 0.0210(14) 0.0317(14) -0.0022(11) -0.0005(10) 0.0060(10)
C25 0.0210(11) 0.0208(13) 0.0162(12) -0.0020(10) 0.0014(9) -0.0041(10)
C26 0.0153(10) 0.0144(12) 0.0156(11) 0.0008(9) -0.0004(8) -0.0030(9)
C27 0.0232(12) 0.0321(15) 0.0245(13) 0.0050(11) 0.0002(10) -0.0129(11)
C28 0.0316(14) 0.0211(14) 0.0298(14) -0.0061(11) -0.0002(11) -0.0038(11)
C29 0.0365(14) 0.0218(14) 0.0265(14) 0.0023(11) -0.0065(11) 0.0029(11)
C30 0.0284(13) 0.0251(15) 0.0337(15) -0.0032(12) -0.0085(11) 0.0006(11)
C31 0.0268(13) 0.0316(17) 0.0479(17) 0.0167(14) 0.0089(12) -0.0042(12)
C32 0.0507(17) 0.0191(14) 0.0347(15) -0.0008(12) 0.0242(13) 0.0000(13)
C33 0.0535(18) 0.0312(17) 0.0267(15) 0.0020(12) 0.0031(13) -0.0196(14)

loop_
_atom_type_symbol
_atom_type_description
_atom_type_scat_dispersion_real
_atom_type_scat_dispersion_imag
_atom_type_scat_source
C C 0.0033 0.0016 'International Tables Vol C Tables 4.2.6.8 and 6.1.1.4'
H H 0.0000 0.0000 'International Tables Vol C Tables 4.2.6.8 and 6.1.1.4'
B B 0.0013 0.0007 'International Tables Vol C Tables 4.2.6.8 and 6.1.1.4'
P P 0.1023 0.0942 'International Tables Vol C Tables 4.2.6.8 and 6.1.1.4'
Mn Mn 0.3368 0.7283 'International Tables Vol C Tables 4.2.6.8 and 6.1.1.4'
I I -0.4742 1.8119 'International Tables Vol C Tables 4.2.6.8 and 6.1.1.4'

loop_
_geom_angle_atom_site_label_1
_geom_angle_atom_site_label_2
_geom_angle_atom_site_label_3
_geom_angle
_geom_angle_site_symmetry_1
_geom_angle_site_symmetry_3
P2 Mn P1 91.39(2) . .
P2 Mn P3 90.68(2) . .
P1 Mn P3 90.95(2) . .
P2 Mn I 122.273(18) . .
P1 Mn I 127.190(18) . .
P3 Mn I 124.095(17) . .
C7 P1 C14 106.16(10) . .
C7 P1 C11 110.60(10) . .
C14 P1 C11 101.84(10) . .
C7 P1 Mn 107.53(7) . .
C14 P1 Mn 107.12(7) . .
C11 P1 Mn 122.35(7) . .
C8 P2 C20 106.13(10) . .
C8 P2 C17 109.38(10) . .
C20 P2 C17 102.72(11) . .
C8 P2 Mn 106.57(7) . .
C20 P2 Mn 103.38(7) . .
C17 P2 Mn 126.81(8) . .
C9 P3 C26 106.50(10) . .
C9 P3 C23 110.63(10) . .
C26 P3 C23 102.30(10) . .
C9 P3 Mn 107.80(6) . .
C26 P3 Mn 105.14(7) . .
C23 P3 Mn 123.07(7) . .
C1 B C7 108.47(18) . .
C1 B C9 104.48(16) . .
C7 B C9 112.67(17) . .
C1 B C8 106.37(16) . .
C7 B C8 111.08(17) . .
C9 B C8 113.25(18) . .
C2 C1 C6 114.80(19) . .
C2 C1 B 123.99(19) . .
C6 C1 B 121.19(19) . .
C3 C2 C1 122.7(2) . .
C3 C2 H2 118.6 . .
C1 C2 H2 118.6 . .
C4 C3 C2 120.5(2) . .
C4 C3 H3 119.7 . .
C2 C3 H3 119.7 . .
C3 C4 C5 118.5(2) . .
C3 C4 H4 120.7 . .
C5 C4 H4 120.7 . .
C4 C5 C6 120.3(2) . .
C4 C5 H5 119.8 . .
C6 C5 H5 119.8 . .
C5 C6 C1 123.1(2) . .
C5 C6 H6 118.5 . .
C1 C6 H6 118.5 . .
B C7 P1 119.08(15) . .
B C7 H7A 107.5 . .
P1 C7 H7A 107.5 . .
B C7 H7B 107.5 . .
P1 C7 H7B 107.5 . .
H7A C7 H7B 107.0 . .
B C8 P2 119.80(14) . .
B C8 H8A 107.4 . .
P2 C8 H8A 107.4 . .
B C8 H8B 107.4 . .
P2 C8 H8B 107.4 . .
H8A C8 H8B 106.9 . .
B C9 P3 118.83(14) . .
B C9 H9A 107.6 . .
P3 C9 H9A 107.6 . .
B C9 H9B 107.6 . .
P3 C9 H9B 107.6 . .
H9A C9 H9B 107.0 . .
C11 C10 H10A 109.5 . .
C11 C10 H10B 109.5 . .
H10A C10 H10B 109.5 . .
C11 C10 H10C 109.5 . .
H10A C10 H10C 109.5 . .
H10B C10 H10C 109.5 . .
C10 C11 C12 111.00(19) . .
C10 C11 P1 110.63(16) . .
C12 C11 P1 115.07(16) . .
C10 C11 H11 106.5 . .
C12 C11 H11 106.5 . .
P1 C11 H11 106.5 . .
C11 C12 H12A 109.5 . .
C11 C12 H12B 109.5 . .
H12A C12 H12B 109.5 . .
C11 C12 H12C 109.5 . .
H12A C12 H12C 109.5 . .
H12B C12 H12C 109.5 . .
C14 C13 H13A 109.5 . .
C14 C13 H13B 109.5 . .
H13A C13 H13B 109.5 . .
C14 C13 H13C 109.5 . .
H13A C13 H13C 109.5 . .
H13B C13 H13C 109.5 . .
C15 C14 C13 111.00(19) . .
C15 C14 P1 115.07(15) . .
C13 C14 P1 110.09(15) . .
C15 C14 H14 106.7 . .
C13 C14 H14 106.7 . .
P1 C14 H14 106.7 . .
C14 C15 H15A 109.5 . .
C14 C15 H15B 109.5 . .
H15A C15 H15B 109.5 . .
C14 C15 H15C 109.5 . .
H15A C15 H15C 109.5 . .
H15B C15 H15C 109.5 . .
C17 C16 H16A 109.5 . .
C17 C16 H16B 109.5 . .
H16A C16 H16B 109.5 . .
C17 C16 H16C 109.5 . .
H16A C16 H16C 109.5 . .
H16B C16 H16C 109.5 . .
C18 C17 C16 111.07(19) . .
C18 C17 P2 114.79(17) . .
C16 C17 P2 110.79(16) . .
C18 C17 H17 106.6 . .
C16 C17 H17 106.6 . .
P2 C17 H17 106.6 . .
C17 C18 H18A 109.5 . .
C17 C18 H18B 109.5 . .
H18A C18 H18B 109.5 . .
C17 C18 H18C 109.5 . .
H18A C18 H18C 109.5 . .
H18B C18 H18C 109.5 . .
C20 C19 H19A 109.5 . .
C20 C19 H19B 109.5 . .
H19A C19 H19B 109.5 . .
C20 C19 H19C 109.5 . .
H19A C19 H19C 109.5 . .
H19B C19 H19C 109.5 . .
C19 C20 C21 112.40(19) . .
C19 C20 P2 110.33(15) . .
C21 C20 P2 115.20(16) . .
C19 C20 H20 106.1 . .
C21 C20 H20 106.1 . .
P2 C20 H20 106.1 . .
C20 C21 H21A 109.5 . .
C20 C21 H21B 109.5 . .
H21A C21 H21B 109.5 . .
C20 C21 H21C 109.5 . .
H21A C21 H21C 109.5 . .
H21B C21 H21C 109.5 . .
C23 C22 H22A 109.5 . .
C23 C22 H22B 109.5 . .
H22A C22 H22B 109.5 . .
C23 C22 H22C 109.5 . .
H22A C22 H22C 109.5 . .
H22B C22 H22C 109.5 . .
C24 C23 C22 110.92(19) . .
C24 C23 P3 114.71(15) . .
C22 C23 P3 110.31(15) . .
C24 C23 H23 106.8 . .
C22 C23 H23 106.8 . .
P3 C23 H23 106.8 . .
C23 C24 H24A 109.5 . .
C23 C24 H24B 109.5 . .
H24A C24 H24B 109.5 . .
C23 C24 H24C 109.5 . .
H24A C24 H24C 109.5 . .
H24B C24 H24C 109.5 . .
C26 C25 H25A 109.5 . .
C26 C25 H25B 109.5 . .
H25A C25 H25B 109.5 . .
C26 C25 H25C 109.5 . .
H25A C25 H25C 109.5 . .
H25B C25 H25C 109.5 . .
C25 C26 C27 111.36(17) . .
C25 C26 P3 109.88(15) . .
C27 C26 P3 114.84(15) . .
C25 C26 H26 106.8 . .
C27 C26 H26 106.8 . .
P3 C26 H26 106.8 . .
C26 C27 H27A 109.5 . .
C26 C27 H27B 109.5 . .
H27A C27 H27B 109.5 . .
C26 C27 H27C 109.5 . .
H27A C27 H27C 109.5 . .
H27B C27 H27C 109.5 . .
C30 C28 C29 119.5(2) 2_666 .
C30 C28 H28 120.3 2_666 .
C29 C28 H28 120.3 . .
C30 C29 C28 120.2(2) . .
C30 C29 H29 119.9 . .
C28 C29 H29 119.9 . .
C29 C30 C28 120.3(2) . 2_666
C29 C30 H30 119.9 . .
C28 C30 H30 119.9 2_666 .
C32 C31 C33 120.2(3) . 2_765
C32 C31 H31 119.9 . .
C33 C31 H31 119.9 2_765 .
C31 C32 C33 120.8(2) . .
C31 C32 H32 119.6 . .
C33 C32 H32 119.6 . .
C32 C33 C31 119.1(2) . 2_765
C32 C33 H33 120.5 . .
C31 C33 H33 120.5 2_765 .

loop_
_geom_bond_atom_site_label_1
_geom_bond_atom_site_label_2
_geom_bond_distance
_geom_bond_site_symmetry_2
Mn P2 2.5238(7) .
Mn P1 2.5351(7) .
Mn P3 2.5379(6) .
Mn I 2.6394(4) .
P1 C7 1.835(2) .
P1 C14 1.856(2) .
P1 C11 1.874(2) .
P2 C8 1.822(2) .
P2 C20 1.860(2) .
P2 C17 1.865(2) .
P3 C9 1.830(2) .
P3 C26 1.854(2) .
P3 C23 1.875(2) .
B C1 1.653(3) .
B C7 1.663(3) .
B C9 1.679(3) .
B C8 1.683(3) .
C1 C2 1.402(3) .
C1 C6 1.404(3) .
C2 C3 1.394(3) .
C2 H2 0.9500 .
C3 C4 1.383(3) .
C3 H3 0.9500 .
C4 C5 1.384(3) .
C4 H4 0.9500 .
C5 C6 1.389(3) .
C5 H5 0.9500 .
C6 H6 0.9500 .
C7 H7A 0.9900 .
C7 H7B 0.9900 .
C8 H8A 0.9900 .
C8 H8B 0.9900 .
C9 H9A 0.9900 .
C9 H9B 0.9900 .
C10 C11 1.523(3) .
C10 H10A 0.9800 .
C10 H10B 0.9800 .
C10 H10C 0.9800 .
C11 C12 1.524(3) .
C11 H11 1.0000 .
C12 H12A 0.9800 .
C12 H12B 0.9800 .
C12 H12C 0.9800 .
C13 C14 1.534(3) .
C13 H13A 0.9800 .
C13 H13B 0.9800 .
C13 H13C 0.9800 .
C14 C15 1.531(3) .
C14 H14 1.0000 .
C15 H15A 0.9800 .
C15 H15B 0.9800 .
C15 H15C 0.9800 .
C16 C17 1.531(3) .
C16 H16A 0.9800 .
C16 H16B 0.9800 .
C16 H16C 0.9800 .
C17 C18 1.518(3) .
C17 H17 1.0000 .
C18 H18A 0.9800 .
C18 H18B 0.9800 .
C18 H18C 0.9800 .
C19 C20 1.517(3) .
C19 H19A 0.9800 .
C19 H19B 0.9800 .
C19 H19C 0.9800 .
C20 C21 1.524(3) .
C20 H20 1.0000 .
C21 H21A 0.9800 .
C21 H21B 0.9800 .
C21 H21C 0.9800 .
C22 C23 1.533(3) .
C22 H22A 0.9800 .
C22 H22B 0.9800 .
C22 H22C 0.9800 .
C23 C24 1.527(3) .
C23 H23 1.0000 .
C24 H24A 0.9800 .
C24 H24B 0.9800 .
C24 H24C 0.9800 .
C25 C26 1.526(3) .
C25 H25A 0.9800 .
C25 H25B 0.9800 .
C25 H25C 0.9800 .
C26 C27 1.531(3) .
C26 H26 1.0000 .
C27 H27A 0.9800 .
C27 H27B 0.9800 .
C27 H27C 0.9800 .
C28 C30 1.387(3) 2_666
C28 C29 1.392(3) .
C28 H28 0.9500 .
C29 C30 1.376(3) .
C29 H29 0.9500 .
C30 C28 1.387(3) 2_666
C30 H30 0.9500 .
C31 C32 1.363(4) .
C31 C33 1.383(4) 2_765
C31 H31 0.9500 .
C32 C33 1.377(4) .
C32 H32 0.9500 .
C33 C31 1.383(4) 2_765
C33 H33 0.9500 .
